data_1562920
loop_
_publ_author_name
'Lin, Xinsong'
'Guo, Yifeng'
'Ye, Ning'

_publ_section_title
;
 BaGa2GeX6(X=S, Se): New mid-IR nonlinear optical crystals with large band
 gaps
;
_journal_name_full 'Journal of Solid State Chemistry'
_journal_page_first 172
_journal_page_last 177
_journal_paper_doi 10.1016/j.jssc.2012.01.043
_journal_volume 195
_journal_year 2012
_chemical_formula_sum 'Ba Ga2 Ge Se6'
_chemical_formula_weight 823.13
_space_group_IT_number 146
_space_group_name_Hall 'R 3'
_space_group_name_H-M_alt 'R 3 :H'
_symmetry_cell_setting trigonal
_symmetry_space_group_name_H-M 'R 3 :H'
_atom_sites_solution_hydrogens none
_atom_sites_solution_primary direct
_atom_sites_solution_secondary difmap
_cell_angle_alpha 90.00
_cell_angle_beta 90.00
_cell_angle_gamma 120.00
_cell_formula_units_Z 3
_cell_length_a 10.0438(13)
_cell_length_b 10.0438(13)
_cell_length_c 9.114(2)
_cell_measurement_reflns_used 844
_cell_measurement_temperature 293(2)
_cell_measurement_theta_max 27.4895
_cell_measurement_theta_min 3.2376
_cell_volume 796.2(2)
_computing_cell_refinement 'CrystalClear (Rigaku Inc., 2008)'
_computing_data_collection 'CrystalClear (Rigaku Inc., 2008)'
_computing_data_reduction 'CrystalClear (Rigaku Inc., 2008)'
_computing_molecular_graphics 'SHELXL-97 (Sheldrick, 2008)'
_computing_publication_material 'SHELXL-97 (Sheldrick, 2008)'
_computing_structure_refinement 'SHELXL-97 (Sheldrick, 2008)'
_computing_structure_solution 'SHELXL-97 (Sheldrick, 2008)'
_diffrn_ambient_temperature 293(2)
_diffrn_measured_fraction_theta_full 1.000
_diffrn_measured_fraction_theta_max 1.000
_diffrn_measurement_device_type 'Mercury70 (2x2 bin mode)'
_diffrn_measurement_method CCD_Profile_fitting
_diffrn_radiation_monochromator graphite
_diffrn_radiation_source 'fine-focus sealed tube'
_diffrn_radiation_type MoK\a
_diffrn_radiation_wavelength 0.71073
_diffrn_reflns_av_R_equivalents 0.0463
_diffrn_reflns_av_sigmaI/netI 0.0553
_diffrn_reflns_limit_h_max 12
_diffrn_reflns_limit_h_min -12
_diffrn_reflns_limit_k_max 12
_diffrn_reflns_limit_k_min -12
_diffrn_reflns_limit_l_max 11
_diffrn_reflns_limit_l_min -9
_diffrn_reflns_number 2091
_diffrn_reflns_theta_full 27.36
_diffrn_reflns_theta_max 27.36
_diffrn_reflns_theta_min 3.24
_diffrn_standards_decay_% 0
_diffrn_standards_interval_count none
_diffrn_standards_interval_time none
_exptl_absorpt_coefficient_mu 31.985
_exptl_absorpt_correction_T_max 1.0000
_exptl_absorpt_correction_T_min 0.5287
_exptl_absorpt_correction_type multi-scan
_exptl_crystal_colour reddish-brown
_exptl_crystal_density_diffrn 5.15
_exptl_crystal_density_method 'not measured'
_exptl_crystal_description block
_exptl_crystal_F_000 708
_exptl_crystal_size_max 0.3
_exptl_crystal_size_mid 0.2
_exptl_crystal_size_min 0.2
_refine_diff_density_max 1.051
_refine_diff_density_min -1.089
_refine_diff_density_rms 0.209
_refine_ls_abs_structure_details 'Flack H D (1983), Acta Cryst. A39, 876-881'
_refine_ls_abs_structure_Flack 0.04(3)
_refine_ls_extinction_coef 0.0124(3)
_refine_ls_extinction_expression Fc^*^=kFc[1+0.001xFc^2^\l^3^/sin(2\q)]^-1/4^
_refine_ls_extinction_method SHELXL
_refine_ls_goodness_of_fit_ref 1.017
_refine_ls_hydrogen_treatment none
_refine_ls_matrix_type full
_refine_ls_number_parameters 32
_refine_ls_number_reflns 752
_refine_ls_number_restraints 1
_refine_ls_restrained_S_all 1.016
_refine_ls_R_factor_all 0.0314
_refine_ls_R_factor_gt 0.0295
_refine_ls_shift/su_max 0.001
_refine_ls_shift/su_mean 0.001
_refine_ls_structure_factor_coef Fsqd
_refine_ls_weighting_details 'calc w=1/[\s^2^(Fo^2^)+(0.0148P)^2^+0.0000P] where P=(Fo^2^+2Fc^2^)/3'
_refine_ls_weighting_scheme calc
_refine_ls_wR_factor_gt 0.0556
_refine_ls_wR_factor_ref 0.0566
_reflns_number_gt 718
_reflns_number_total 752
_reflns_threshold_expression >2\s(I)
_cod_data_source_file JSSC-2012-195-172.cif
_cod_data_source_block 2
_cod_depositor_comments
;
The following automatic conversions were performed:

data item '_exptl_absorpt_correction_type' value 'Multi-scan' was
changed to 'multi-scan' in accordance with the built-in table derived
from the CIF Core dictionary named 'cif_core.dic' version 2.4.5 last
updated on 2014-11-21.

data item '_symmetry_cell_setting' value 'Trigonal' was changed to
'trigonal' in accordance with the built-in table derived from the CIF
Core dictionary named 'cif_core.dic' version 2.4.5 last updated on
2014-11-21.

Automatic conversion script
Id: cif_fix_values 8369 2020-08-20 11:38:08Z andrius 
;
_cod_original_sg_symbol_H-M R3
_cod_database_code 1562920

loop_
_symmetry_equiv_pos_as_xyz
'x, y, z'
'-y, x-y, z'
'-x+y, -x, z'
'x+2/3, y+1/3, z+1/3'
'-y+2/3, x-y+1/3, z+1/3'
'-x+y+2/3, -x+1/3, z+1/3'
'x+1/3, y+2/3, z+2/3'
'-y+1/3, x-y+2/3, z+2/3'
'-x+y+1/3, -x+2/3, z+2/3'

loop_
_atom_site_label
_atom_site_type_symbol
_atom_site_fract_x
_atom_site_fract_y
_atom_site_fract_z
_atom_site_U_iso_or_equiv
_atom_site_adp_type
_atom_site_occupancy
_atom_site_symmetry_multiplicity
_atom_site_calc_flag
_atom_site_refinement_flags
_atom_site_disorder_assembly
_atom_site_disorder_group
Se1 Se 0.04586(8) 0.24034(8) 0.24357(10) 0.0164(2) Uani 1 1 d . . .
Ga1 Ga 0.23161(9) 0.18793(9) 0.13887(13) 0.0141(2) Uani 0.67 1 d P . .
Ge1 Ge 0.23161(9) 0.18793(9) 0.13887(13) 0.0141(2) Uani 0.33 1 d P . .
Se2 Se 0.47614(8) 0.39814(10) 0.21168(8) 0.0171(2) Uani 1 1 d . . .
Ba1 Ba 0.0000 0.0000 0.55293(12) 0.0350(3) Uani 1 3 d S . .

loop_
_atom_site_aniso_label
_atom_site_aniso_U_11
_atom_site_aniso_U_22
_atom_site_aniso_U_33
_atom_site_aniso_U_23
_atom_site_aniso_U_13
_atom_site_aniso_U_12
Se1 0.0173(4) 0.0188(4) 0.0139(6) -0.0047(3) -0.0025(3) 0.0097(3)
Ga1 0.0162(4) 0.0169(5) 0.0083(6) 0.0006(4) 0.0013(4) 0.0076(4)
Ge1 0.0162(4) 0.0169(5) 0.0083(6) 0.0006(4) 0.0013(4) 0.0076(4)
Se2 0.0160(4) 0.0192(4) 0.0104(6) 0.0007(3) -0.0004(3) 0.0044(3)
Ba1 0.0387(4) 0.0387(4) 0.0277(6) 0.000 0.000 0.01937(19)

loop_
_atom_type_symbol
_atom_type_description
_atom_type_scat_dispersion_real
_atom_type_scat_dispersion_imag
_atom_type_scat_source
Ga Ga 0.2307 1.6083 'International Tables Vol C Tables 4.2.6.8 and 6.1.1.4'
Ge Ge 0.1547 1.8001 'International Tables Vol C Tables 4.2.6.8 and 6.1.1.4'
Se Se -0.0929 2.2259 'International Tables Vol C Tables 4.2.6.8 and 6.1.1.4'
Ba Ba -0.3244 2.2819 'International Tables Vol C Tables 4.2.6.8 and 6.1.1.4'

loop_
_geom_angle_atom_site_label_1
_geom_angle_atom_site_label_2
_geom_angle_atom_site_label_3
_geom_angle
_geom_angle_site_symmetry_1
_geom_angle_site_symmetry_3
Ga1 Se1 Ge1 102.28(5) . 2
Ga1 Se1 Ga1 102.28(5) . 2
Ge1 Se1 Ga1 0.00(7) 2 2
Ga1 Se1 Ba1 91.00(4) . .
Ge1 Se1 Ba1 90.87(4) 2 .
Ga1 Se1 Ba1 90.87(4) 2 .
Ga1 Se1 Ba1 89.32(3) . 7_554
Ge1 Se1 Ba1 142.31(4) 2 7_554
Ga1 Se1 Ba1 142.31(4) 2 7_554
Ba1 Se1 Ba1 125.07(3) . 7_554
Se1 Ga1 Se1 107.68(6) . 3
Se1 Ga1 Se2 118.84(5) . 9_554
Se1 Ga1 Se2 112.00(5) 3 9_554
Se1 Ga1 Se2 105.41(5) . .
Se1 Ga1 Se2 110.08(5) 3 .
Se2 Ga1 Se2 102.31(4) 9_554 .
Ge1 Se2 Ga1 0.00(4) 5 5
Ge1 Se2 Ga1 104.43(4) 5 .
Ga1 Se2 Ga1 104.43(4) 5 .
Ge1 Se2 Ba1 94.14(4) 5 7_554
Ga1 Se2 Ba1 94.14(4) 5 7_554
Ga1 Se2 Ba1 92.78(3) . 7_554
Ge1 Se2 Ba1 137.81(4) 5 4_554
Ga1 Se2 Ba1 137.81(4) 5 4_554
Ga1 Se2 Ba1 90.87(4) . 4_554
Ba1 Se2 Ba1 124.63(3) 7_554 4_554
Se1 Ba1 Se1 64.79(3) 2 3
Se1 Ba1 Se1 64.79(3) 2 .
Se1 Ba1 Se1 64.79(3) 3 .
Se1 Ba1 Se2 89.32(2) 2 4_445
Se1 Ba1 Se2 56.42(2) 3 4_445
Se1 Ba1 Se2 121.21(3) . 4_445
Se1 Ba1 Se2 121.21(3) 2 5
Se1 Ba1 Se2 89.32(2) 3 5
Se1 Ba1 Se2 56.42(2) . 5
Se2 Ba1 Se2 119.962(2) 4_445 5
Se1 Ba1 Se2 56.42(2) 2 6_455
Se1 Ba1 Se2 121.21(3) 3 6_455
Se1 Ba1 Se2 89.32(2) . 6_455
Se2 Ba1 Se2 119.961(2) 4_445 6_455
Se2 Ba1 Se2 119.960(2) 5 6_455
Se1 Ba1 Se2 116.88(2) 2 7_445
Se1 Ba1 Se2 177.650(17) 3 7_445
Se1 Ba1 Se2 114.12(2) . 7_445
Se2 Ba1 Se2 124.63(3) 4_445 7_445
Se2 Ba1 Se2 88.37(2) 5 7_445
Se2 Ba1 Se2 60.476(18) 6_455 7_445
Se1 Ba1 Se2 177.649(17) 2 9
Se1 Ba1 Se2 114.12(2) 3 9
Se1 Ba1 Se2 116.88(2) . 9
Se2 Ba1 Se2 88.37(2) 4_445 9
Se2 Ba1 Se2 60.477(18) 5 9
Se2 Ba1 Se2 124.63(3) 6_455 9
Se2 Ba1 Se2 64.28(3) 7_445 9
Se1 Ba1 Se2 114.12(2) 2 8_545
Se1 Ba1 Se2 116.88(2) 3 8_545
Se1 Ba1 Se2 177.650(17) . 8_545
Se2 Ba1 Se2 60.475(18) 4_445 8_545
Se2 Ba1 Se2 124.63(3) 5 8_545
Se2 Ba1 Se2 88.37(2) 6_455 8_545
Se2 Ba1 Se2 64.28(3) 7_445 8_545
Se2 Ba1 Se2 64.28(3) 9 8_545
Se1 Ba1 Se1 125.07(3) 2 5
Se1 Ba1 Se1 60.334(18) 3 5
Se1 Ba1 Se1 93.23(2) . 5
Se2 Ba1 Se1 58.770(16) 4_445 5
Se2 Ba1 Se1 61.505(16) 5 5
Se2 Ba1 Se1 177.43(3) 6_455 5
Se2 Ba1 Se1 118.05(3) 7_445 5
Se2 Ba1 Se1 53.79(2) 9 5
Se2 Ba1 Se1 89.08(2) 8_545 5
Se1 Ba1 Se1 60.333(18) 2 4_445
Se1 Ba1 Se1 93.23(2) 3 4_445
Se1 Ba1 Se1 125.07(3) . 4_445
Se2 Ba1 Se1 61.506(16) 4_445 4_445
Se2 Ba1 Se1 177.43(3) 5 4_445
Se2 Ba1 Se1 58.769(16) 6_455 4_445
Se2 Ba1 Se1 89.08(2) 7_445 4_445
Se2 Ba1 Se1 118.05(3) 9 4_445
Se2 Ba1 Se1 53.79(2) 8_545 4_445
Se1 Ba1 Se1 119.671(4) 5 4_445
Se1 Ba1 Se1 93.23(2) 2 6_455
Se1 Ba1 Se1 125.07(3) 3 6_455
Se1 Ba1 Se1 60.333(18) . 6_455
Se2 Ba1 Se1 177.43(3) 4_445 6_455
Se2 Ba1 Se1 58.769(16) 5 6_455
Se2 Ba1 Se1 61.505(16) 6_455 6_455
Se2 Ba1 Se1 53.79(2) 7_445 6_455
Se2 Ba1 Se1 89.08(2) 9 6_455
Se2 Ba1 Se1 118.05(3) 8_545 6_455
Se1 Ba1 Se1 119.670(4) 5 6_455
Se1 Ba1 Se1 119.670(4) 4_445 6_455

loop_
_geom_bond_atom_site_label_1
_geom_bond_atom_site_label_2
_geom_bond_distance
_geom_bond_site_symmetry_2
Se1 Ga1 2.3771(11) .
Se1 Ge1 2.3849(13) 2
Se1 Ga1 2.3849(13) 2
Se1 Ba1 3.5884(14) .
Se1 Ba1 3.7889(9) 7_554
Ga1 Se1 2.3849(13) 3
Ga1 Se2 2.3851(15) 9_554
Ga1 Se2 2.3968(12) .
Se2 Ge1 2.3851(15) 5
Se2 Ga1 2.3851(15) 5
Se2 Ba1 3.6338(10) 7_554
Se2 Ba1 3.7587(13) 4_554
Ba1 Se1 3.5884(14) 2
Ba1 Se1 3.5884(14) 3
Ba1 Se2 3.6338(10) 4_445
Ba1 Se2 3.6338(10) 5
Ba1 Se2 3.6338(10) 6_455
Ba1 Se2 3.7587(13) 7_445
Ba1 Se2 3.7587(13) 9
Ba1 Se2 3.7587(13) 8_545
Ba1 Se1 3.7889(9) 5
Ba1 Se1 3.7889(9) 4_445
Ba1 Se1 3.7890(9) 6_455
